data_7007113
loop_
_publ_author_name
'Babai, Arash'
'Mudring, Anja-Verena'

_publ_section_title
;
 The first homoleptic bis(trifluoromethanesulfonyl)amide complex
 compounds of trivalent f-elements.
;
_journal_issue 15
_journal_name_full 'Dalton transactions (Cambridge, England : 2003)'
_journal_page_first 1828
_journal_page_last 1830
_journal_paper_doi 10.1039/b517694h
_journal_year 2006
_chemical_formula_sum 'C17 H20 F24 N5 O16 S8 Tm'
_chemical_formula_weight 1431.79
_chemical_name_systematic
;
?
;
_space_group_IT_number 13
_symmetry_space_group_name_Hall '-P 2yc'
_symmetry_space_group_name_H-M 'P 1 2/c 1'
_atom_sites_solution_hydrogens geom
_atom_sites_solution_primary direct
_atom_sites_solution_secondary difmap
_audit_creation_method SHELXL-97
_cell_angle_alpha 90.00
_cell_angle_beta 113.234(6)
_cell_angle_gamma 90.00
_cell_formula_units_Z 4
_cell_length_a 20.1575(19)
_cell_length_b 14.8847(8)
_cell_length_c 16.1968(12)
_cell_measurement_temperature 173(2)
_cell_volume 4465.5(6)
_computing_structure_refinement 'SHELXL-97 (Sheldrick, 1997)'
_computing_structure_solution 'SHELXS-97 (Sheldrick, 1990)'
_diffrn_ambient_temperature 120(2)
_diffrn_measured_fraction_theta_full 1.000
_diffrn_measured_fraction_theta_max 1.000
_diffrn_radiation_monochromator graphite
_diffrn_radiation_source 'fine-focus sealed tube'
_diffrn_radiation_type MoK\a
_diffrn_radiation_wavelength 0.71073
_diffrn_reflns_av_R_equivalents 0.0682
_diffrn_reflns_av_sigmaI/netI 0.0415
_diffrn_reflns_limit_h_max 25
_diffrn_reflns_limit_h_min -25
_diffrn_reflns_limit_k_max 18
_diffrn_reflns_limit_k_min -19
_diffrn_reflns_limit_l_max 20
_diffrn_reflns_limit_l_min -20
_diffrn_reflns_number 65568
_diffrn_reflns_theta_full 27.00
_diffrn_reflns_theta_max 27.00
_diffrn_reflns_theta_min 1.37
_exptl_absorpt_coefficient_mu 2.528
_exptl_crystal_density_diffrn 2.130
_exptl_crystal_density_method 'not measured'
_exptl_crystal_F_000 2792
_refine_diff_density_max 3.586
_refine_diff_density_min -2.585
_refine_diff_density_rms 0.278
_refine_ls_extinction_coef 0.0048(6)
_refine_ls_extinction_expression Fc^*^=kFc[1+0.001xFc^2^\l^3^/sin(2\q)]^-1/4^
_refine_ls_extinction_method SHELXL
_refine_ls_goodness_of_fit_ref 1.066
_refine_ls_hydrogen_treatment mixed
_refine_ls_matrix_type full
_refine_ls_number_parameters 580
_refine_ls_number_reflns 9747
_refine_ls_number_restraints 26
_refine_ls_restrained_S_all 1.065
_refine_ls_R_factor_all 0.1212
_refine_ls_R_factor_gt 0.0938
_refine_ls_shift/su_max 2.265
_refine_ls_shift/su_mean 0.019
_refine_ls_structure_factor_coef Fsqd
_refine_ls_weighting_details 'calc w=1/[\s^2^(Fo^2^)+(0.2000P)^2^+0.0000P] where P=(Fo^2^+2Fc^2^)/3'
_refine_ls_weighting_scheme calc
_refine_ls_wR_factor_gt 0.2520
_refine_ls_wR_factor_ref 0.2796
_reflns_number_gt 6696
_reflns_number_total 9747
_reflns_threshold_expression >2sigma(I)
_cod_data_source_file b517694h.txt
_cod_data_source_block c:\dokume~1\perfluor\desktop\chemco~1\tm\abscor
_cod_database_code 7007113

loop_
_symmetry_equiv_pos_as_xyz
'x, y, z'
'-x, y, -z+1/2'
'-x, -y, -z'
'x, -y, z-1/2'

loop_
_atom_site_label
_atom_site_type_symbol
_atom_site_fract_x
_atom_site_fract_y
_atom_site_fract_z
_atom_site_U_iso_or_equiv
_atom_site_adp_type
_atom_site_occupancy
_atom_site_symmetry_multiplicity
_atom_site_calc_flag
_atom_site_refinement_flags
_atom_site_disorder_assembly
_atom_site_disorder_group
Tm1 Tm -0.5000 0.32905(4) 0.2500 0.0511(2) Uani 1 2 d S . .
N1 N -0.6682(6) 0.5008(8) 0.1817(7) 0.071(3) Uani 1 1 d . . .
S11 S -0.63841(17) 0.4642(2) 0.2812(2) 0.0693(8) Uani 1 1 d . . .
S12 S -0.63651(15) 0.48009(19) 0.1110(2) 0.0578(6) Uani 1 1 d . . .
O11 O -0.5840(4) 0.3943(6) 0.2982(5) 0.0601(18) Uani 1 1 d . . .
O12 O -0.5683(4) 0.4313(5) 0.1463(5) 0.0517(15) Uani 1 1 d . . .
O13 O -0.6398(5) 0.5544(6) 0.0558(6) 0.067(2) Uani 1 1 d . . .
O14 O -0.6960(5) 0.4456(10) 0.3103(8) 0.099(4) Uani 1 1 d . . .
C11 C -0.5879(9) 0.5590(11) 0.3453(9) 0.080(4) Uani 1 1 d . . .
C12 C -0.6989(7) 0.3979(10) 0.0409(9) 0.073(3) Uani 1 1 d . . .
F11 F -0.5375(5) 0.5816(6) 0.3186(6) 0.085(2) Uani 1 1 d . . .
F12 F -0.6310(6) 0.6293(7) 0.3366(7) 0.113(4) Uani 1 1 d . . .
F13 F -0.5582(6) 0.5373(6) 0.4315(5) 0.092(3) Uani 1 1 d . . .
F14 F -0.6776(5) 0.3711(7) -0.0241(6) 0.092(3) Uani 1 1 d . . .
F15 F -0.7036(5) 0.3282(6) 0.0875(6) 0.091(3) Uani 1 1 d . . .
F16 F -0.7646(4) 0.4321(7) 0.0007(6) 0.101(3) Uani 1 1 d . . .
N2 N -0.4053(9) 0.1844(10) 0.1254(9) 0.099(5) Uani 1 1 d . . .
S21 S -0.3721(2) 0.1785(3) 0.2285(3) 0.0871(11) Uani 1 1 d . . .
S22 S -0.4774(2) 0.2329(2) 0.0617(2) 0.0750(8) Uani 1 1 d . . .
O21 O -0.5216(5) 0.2663(5) 0.1109(5) 0.0631(19) Uani 1 1 d . . .
O22 O -0.4178(5) 0.2163(6) 0.2726(6) 0.073(2) Uani 1 1 d . . .
O23 O -0.2987(6) 0.2012(9) 0.2642(9) 0.102(4) Uani 1 1 d . . .
O24 O -0.4666(7) 0.2880(7) -0.0025(8) 0.092(3) Uani 1 1 d . . .
C21 C -0.3762(13) 0.0595(12) 0.2519(15) 0.120(8) Uani 1 1 d . . .
C22 C -0.5344(9) 0.1381(11) -0.0023(12) 0.091(5) Uani 1 1 d . . .
F21 F -0.3406(7) 0.0478(7) 0.3396(8) 0.125(4) Uani 1 1 d . . .
F22 F -0.3365(8) 0.0152(8) 0.2147(10) 0.149(5) Uani 1 1 d . . .
F23 F -0.4404(7) 0.0306(7) 0.2232(9) 0.123(4) Uani 1 1 d . . .
F24 F -0.5517(5) 0.0867(6) 0.0555(7) 0.094(3) Uani 1 1 d . . .
F25 F -0.5027(6) 0.0940(7) -0.0446(7) 0.112(3) Uani 1 1 d . . .
F26 F -0.5946(6) 0.1764(7) -0.0642(7) 0.101(3) Uani 1 1 d . . .
Tm2 Tm -1.0000 0.19446(4) -0.2500 0.0494(2) Uani 1 2 d S . .
N3 N -0.8561(10) 0.0006(12) -0.2030(8) 0.122(7) Uani 1 1 d . . .
S31 S -0.8455(2) 0.0593(3) -0.1248(2) 0.0760(9) Uani 1 1 d . . .
S32 S -0.9219(2) -0.0054(3) -0.2967(3) 0.0870(11) Uani 1 1 d . . .
O31 O -0.8940(5) 0.1374(8) -0.1468(7) 0.087(3) Uani 1 1 d . . .
O32 O -0.9656(6) 0.0785(9) -0.3155(8) 0.108(4) Uani 1 1 d . . .
O33 O -0.9589(9) -0.0842(9) -0.3248(11) 0.121(5) Uani 1 1 d . . .
O34A O -0.8325(8) 0.0126(13) -0.0448(9) 0.136(6) Uani 1 1 d . . .
C31 C -0.8812(10) 0.0022(14) -0.3723(13) 0.102(4) Uani 1 1 d . . .
C32 C -0.7571(8) 0.1087(11) -0.1065(10) 0.102(4) Uani 1 1 d D . .
F31 F -0.8391(8) 0.0824(8) -0.3580(8) 0.124(4) Uani 1 1 d . . .
F32 F -0.8343(6) -0.0644(9) -0.3604(7) 0.123(4) Uani 1 1 d . . .
F33 F -0.9288(6) -0.0017(12) -0.4542(7) 0.151(6) Uani 1 1 d . . .
F34 F -0.7594(6) 0.1517(9) -0.1801(10) 0.132(4) Uani 1 1 d . . .
F35 F -0.7387(7) 0.1613(11) -0.0353(10) 0.163(6) Uani 1 1 d D . .
F36 F -0.7075(6) 0.0452(9) -0.0871(11) 0.156(5) Uani 1 1 d D . .
N4 N -1.0385(9) 0.3667(8) -0.0832(6) 0.112(6) Uani 1 1 d D . .
S41A S -1.1046(3) 0.3207(4) -0.1521(4) 0.0695(9) Uani 0.602(6) 1 d P . .
S42A S -0.9559(3) 0.3585(4) -0.0715(4) 0.0695(9) Uani 0.602(6) 1 d PD . .
O41A O -1.0874(8) 0.2580(11) -0.2085(11) 0.072(2) Uani 0.602(6) 1 d P . .
O42A O -1.1517(11) 0.2943(13) -0.1117(14) 0.094(3) Uani 0.602(6) 1 d P . .
O43A O -1.0502(8) 0.3095(10) -0.3556(11) 0.072(2) Uani 0.602(6) 1 d P . .
O44A O -0.9175(12) 0.4402(9) -0.0492(17) 0.094(3) Uani 0.602(6) 1 d PD . .
C41A C -1.1380(17) 0.420(2) -0.220(2) 0.086(5) Uani 0.602(6) 1 d P . .
C42A C -0.9134(12) 0.2806(17) 0.0225(17) 0.086(5) Uani 0.602(6) 1 d PD . .
F41A F -1.1594(16) 0.4821(18) -0.1765(19) 0.116(2) Uani 0.602(6) 1 d P . .
F42A F -1.2016(12) 0.3875(15) -0.2972(12) 0.116(2) Uani 0.602(6) 1 d P . .
F43A F -1.0942(12) 0.4526(15) -0.2452(12) 0.116(2) Uani 0.602(6) 1 d P . .
F44A F -0.9579(12) 0.2145(14) 0.0194(12) 0.116(2) Uani 0.602(6) 1 d PD . .
F45A F -0.9118(13) 0.3192(14) 0.0976(13) 0.116(2) Uani 0.602(6) 1 d P . .
F46A F -0.8481(11) 0.2648(14) 0.0380(12) 0.116(2) Uani 0.602(6) 1 d P . .
S41B S -1.0627(4) 0.3946(5) -0.1843(5) 0.0695(9) Uani 0.40 1 d PD . .
S42B S -0.9957(4) 0.2781(5) -0.0430(6) 0.0695(9) Uani 0.40 1 d PD . .
O41B O -1.0556(13) 0.3259(12) -0.2429(14) 0.072(2) Uani 0.40 1 d PD . .
O42B O -1.0489(18) 0.4857(7) -0.196(2) 0.094(3) Uani 0.40 1 d PD . .
O43B O -1.0395(12) 0.2522(16) -0.3952(16) 0.072(2) Uani 0.40 1 d P . .
O44B O -0.9541(15) 0.2003(13) -0.0084(18) 0.094(3) Uani 0.40 1 d PD . .
C41B C -1.1603(8) 0.391(4) -0.219(3) 0.086(5) Uani 0.40 1 d PD . .
C42B C -0.9354(13) 0.3770(19) 0.019(2) 0.086(5) Uani 0.40 1 d PD . .
F41B F -1.174(2) 0.458(3) -0.174(3) 0.116(2) Uani 0.40 1 d P . .
F42B F -1.1732(18) 0.440(2) -0.3016(19) 0.116(2) Uani 0.40 1 d P . .
F43B F -1.1902(18) 0.306(2) -0.2085(19) 0.116(2) Uani 0.40 1 d P . .
F44B F -0.932(2) 0.440(2) -0.037(2) 0.116(2) Uani 0.40 1 d PD . .
F45B F -0.8707(14) 0.346(2) 0.0670(18) 0.116(2) Uani 0.40 1 d PD . .
F46B F -0.9606(16) 0.415(2) 0.0630(18) 0.116(2) Uani 0.40 1 d P . .
C56 C -1.2907(16) 0.237(2) -0.0574(18) 0.175(12) Uiso 1 1 d D . .
H56A H -1.2548 0.2209 -0.0826 0.210 Uiso 1 1 calc R . .
H56B H -1.3026 0.3020 -0.0674 0.210 Uiso 1 1 calc R . .
C50 C -1.176(2) 0.3620(19) 0.067(3) 0.221(17) Uiso 1 1 d D . .
H50A H -1.1814 0.3704 0.0038 0.265 Uiso 1 1 calc R . .
H50B H -1.2030 0.4107 0.0822 0.265 Uiso 1 1 calc R . .
N5 N -1.2043(12) 0.2712(17) 0.0789(15) 0.157(8) Uiso 1 1 d D . .
C58 C -1.377(2) 0.194(2) -0.191(2) 0.184(13) Uiso 1 1 d . . .
H58A H -1.4290 0.2041 -0.2213 0.276 Uiso 1 1 calc R . .
H58B H -1.3633 0.1415 -0.2175 0.276 Uiso 1 1 calc R . .
H58C H -1.3511 0.2470 -0.1990 0.276 Uiso 1 1 calc R . .
C52 C -1.0757(19) 0.261(4) 0.146(4) 0.32(3) Uiso 1 1 d D . .
H52A H -1.0346 0.2478 0.1285 0.384 Uiso 1 1 calc R . .
H52B H -1.0624 0.2432 0.2092 0.384 Uiso 1 1 calc R . .
C55 C -1.267(3) 0.211(4) 0.038(2) 0.41(4) Uiso 1 1 d D . .
H55A H -1.2535 0.1470 0.0473 0.488 Uiso 1 1 calc R . .
H55B H -1.3052 0.2236 0.0609 0.488 Uiso 1 1 calc R . .
C54 C -1.185(3) 0.278(4) 0.190(3) 0.35(4) Uiso 1 1 d D . .
H54A H -1.1331 0.2675 0.2234 0.531 Uiso 1 1 calc R . .
H54B H -1.2127 0.2334 0.2065 0.531 Uiso 1 1 calc R . .
H54C H -1.1971 0.3386 0.2039 0.531 Uiso 1 1 calc R . .
C53 C -1.1432(18) 0.212(2) 0.085(3) 0.209(15) Uiso 1 1 d D . .
H53A H -1.1425 0.2032 0.0243 0.250 Uiso 1 1 calc R . .
H53B H -1.1471 0.1528 0.1098 0.250 Uiso 1 1 calc R . .
C51 C -1.098(2) 0.361(4) 0.130(6) 0.57(8) Uiso 1 1 d D . .
H51A H -1.0917 0.3906 0.1878 0.690 Uiso 1 1 calc R . .
H51B H -1.0683 0.3937 0.1037 0.690 Uiso 1 1 calc R . .
C57 C -1.3573(16) 0.178(2) -0.093(2) 0.168(12) Uiso 1 1 d D . .
H57A H -1.3954 0.1990 -0.0732 0.201 Uiso 1 1 calc R . .
H57B H -1.3459 0.1142 -0.0760 0.201 Uiso 1 1 calc R . .

loop_
_atom_site_aniso_label
_atom_site_aniso_U_11
_atom_site_aniso_U_22
_atom_site_aniso_U_33
_atom_site_aniso_U_23
_atom_site_aniso_U_13
_atom_site_aniso_U_12
Tm1 0.0530(4) 0.0397(3) 0.0563(4) 0.000 0.0170(3) 0.000
N1 0.061(6) 0.084(7) 0.067(6) 0.013(5) 0.024(5) 0.017(5)
S11 0.0605(16) 0.085(2) 0.0743(18) 0.0151(16) 0.0398(14) 0.0141(14)
S12 0.0564(14) 0.0563(15) 0.0619(15) 0.0086(11) 0.0245(12) 0.0086(11)
O11 0.054(4) 0.067(5) 0.066(4) 0.009(4) 0.030(3) 0.004(3)
O12 0.057(4) 0.043(3) 0.058(4) 0.012(3) 0.025(3) 0.014(3)
O13 0.068(5) 0.061(5) 0.072(5) 0.017(4) 0.026(4) 0.011(4)
O14 0.065(5) 0.146(11) 0.104(8) 0.034(7) 0.052(6) 0.023(6)
C11 0.094(10) 0.082(9) 0.064(7) -0.003(6) 0.032(7) 0.027(7)
C12 0.072(8) 0.076(8) 0.070(8) 0.017(6) 0.029(6) 0.002(6)
F11 0.105(6) 0.065(5) 0.099(6) -0.011(4) 0.055(5) 0.005(4)
F12 0.141(8) 0.108(7) 0.101(6) -0.004(5) 0.058(6) 0.069(7)
F13 0.129(7) 0.087(6) 0.067(4) -0.001(4) 0.044(5) 0.025(5)
F14 0.102(6) 0.096(6) 0.070(5) -0.008(4) 0.024(4) -0.026(5)
F15 0.082(5) 0.089(6) 0.080(5) 0.022(4) 0.010(4) -0.027(4)
F16 0.058(4) 0.128(8) 0.096(6) 0.031(5) 0.010(4) -0.011(5)
N2 0.105(10) 0.099(10) 0.068(7) -0.024(6) 0.008(7) 0.042(8)
S21 0.085(2) 0.067(2) 0.091(3) -0.0127(17) 0.015(2) 0.0238(17)
S22 0.089(2) 0.0548(16) 0.0750(19) -0.0078(14) 0.0257(17) 0.0026(15)
O21 0.070(5) 0.054(4) 0.057(4) -0.006(3) 0.016(4) 0.007(4)
O22 0.076(5) 0.053(4) 0.073(5) -0.002(4) 0.011(4) 0.029(4)
O23 0.068(6) 0.111(9) 0.116(9) -0.007(7) 0.025(6) 0.026(6)
O24 0.115(8) 0.066(6) 0.098(7) 0.003(5) 0.047(7) -0.001(6)
C21 0.129(16) 0.067(9) 0.117(15) -0.032(9) -0.002(12) 0.033(10)
C22 0.095(10) 0.067(8) 0.090(10) -0.021(8) 0.012(8) 0.011(8)
F21 0.156(10) 0.082(6) 0.108(7) 0.016(5) 0.020(7) 0.052(7)
F22 0.172(12) 0.094(8) 0.173(12) -0.012(8) 0.058(10) 0.063(8)
F23 0.124(9) 0.070(6) 0.137(9) -0.007(6) 0.010(7) 0.011(6)
F24 0.114(7) 0.056(4) 0.097(6) -0.003(4) 0.025(5) -0.008(4)
F25 0.135(8) 0.093(7) 0.104(7) -0.042(6) 0.044(6) -0.001(6)
F26 0.100(7) 0.093(6) 0.089(6) -0.015(5) 0.014(5) -0.002(5)
Tm2 0.0494(4) 0.0520(4) 0.0535(4) 0.000 0.0274(3) 0.000
N3 0.155(14) 0.142(13) 0.062(7) 0.001(7) 0.034(8) 0.099(12)
S31 0.082(2) 0.082(2) 0.0664(18) -0.0021(15) 0.0311(16) 0.0132(17)
S32 0.097(3) 0.078(2) 0.103(3) -0.015(2) 0.058(2) -0.0032(19)
O31 0.069(5) 0.098(7) 0.080(6) -0.015(5) 0.012(5) 0.027(5)
O32 0.092(7) 0.130(10) 0.092(7) -0.047(7) 0.025(6) 0.039(7)
O33 0.155(12) 0.083(8) 0.158(13) -0.038(8) 0.097(11) -0.021(8)
O34A 0.131(11) 0.190(16) 0.089(8) 0.055(9) 0.044(8) 0.021(11)
C31 0.082(7) 0.105(9) 0.103(9) -0.018(7) 0.018(6) 0.031(7)
C32 0.082(7) 0.105(9) 0.103(9) -0.018(7) 0.018(6) 0.031(7)
F31 0.182(11) 0.109(8) 0.129(8) 0.010(7) 0.113(9) 0.010(8)
F32 0.124(8) 0.139(9) 0.094(6) -0.017(6) 0.031(6) 0.064(7)
F33 0.107(8) 0.255(17) 0.068(5) -0.032(7) 0.010(5) 0.072(9)
F34 0.098(7) 0.130(9) 0.174(12) 0.042(9) 0.061(8) 0.012(7)
F35 0.109(9) 0.155(12) 0.178(14) -0.070(10) 0.005(9) -0.005(8)
F36 0.086(7) 0.154(12) 0.209(14) -0.019(11) 0.036(8) 0.023(7)
N4 0.115(11) 0.152(15) 0.075(8) -0.019(9) 0.044(8) 0.049(10)
S41A 0.0664(17) 0.0744(19) 0.080(2) -0.0076(15) 0.0421(16) 0.0040(14)
S42A 0.0664(17) 0.0744(19) 0.080(2) -0.0076(15) 0.0421(16) 0.0040(14)
O41A 0.070(5) 0.073(5) 0.086(6) -0.001(4) 0.045(5) 0.012(4)
O42A 0.110(8) 0.090(7) 0.113(9) -0.021(6) 0.077(7) -0.002(6)
O43A 0.070(5) 0.073(5) 0.086(6) -0.001(4) 0.045(5) 0.012(4)
O44A 0.110(8) 0.090(7) 0.113(9) -0.021(6) 0.077(7) -0.002(6)
C41A 0.089(11) 0.104(14) 0.072(7) -0.010(8) 0.040(8) 0.023(9)
C42A 0.089(11) 0.104(14) 0.072(7) -0.010(8) 0.040(8) 0.023(9)
F41A 0.130(6) 0.122(6) 0.088(4) -0.004(4) 0.033(4) 0.029(4)
F42A 0.130(6) 0.122(6) 0.088(4) -0.004(4) 0.033(4) 0.029(4)
F43A 0.130(6) 0.122(6) 0.088(4) -0.004(4) 0.033(4) 0.029(4)
F44A 0.130(6) 0.122(6) 0.088(4) -0.004(4) 0.033(4) 0.029(4)
F45A 0.130(6) 0.122(6) 0.088(4) -0.004(4) 0.033(4) 0.029(4)
F46A 0.130(6) 0.122(6) 0.088(4) -0.004(4) 0.033(4) 0.029(4)
S41B 0.0664(17) 0.0744(19) 0.080(2) -0.0076(15) 0.0421(16) 0.0040(14)
S42B 0.0664(17) 0.0744(19) 0.080(2) -0.0076(15) 0.0421(16) 0.0040(14)
O41B 0.070(5) 0.073(5) 0.086(6) -0.001(4) 0.045(5) 0.012(4)
O42B 0.110(8) 0.090(7) 0.113(9) -0.021(6) 0.077(7) -0.002(6)
O43B 0.070(5) 0.073(5) 0.086(6) -0.001(4) 0.045(5) 0.012(4)
O44B 0.110(8) 0.090(7) 0.113(9) -0.021(6) 0.077(7) -0.002(6)
C41B 0.089(11) 0.104(14) 0.072(7) -0.010(8) 0.040(8) 0.023(9)
C42B 0.089(11) 0.104(14) 0.072(7) -0.010(8) 0.040(8) 0.023(9)
F41B 0.130(6) 0.122(6) 0.088(4) -0.004(4) 0.033(4) 0.029(4)
F42B 0.130(6) 0.122(6) 0.088(4) -0.004(4) 0.033(4) 0.029(4)
F43B 0.130(6) 0.122(6) 0.088(4) -0.004(4) 0.033(4) 0.029(4)
F44B 0.130(6) 0.122(6) 0.088(4) -0.004(4) 0.033(4) 0.029(4)
F45B 0.130(6) 0.122(6) 0.088(4) -0.004(4) 0.033(4) 0.029(4)
F46B 0.130(6) 0.122(6) 0.088(4) -0.004(4) 0.033(4) 0.029(4)

loop_
_atom_type_symbol
_atom_type_description
_atom_type_scat_dispersion_real
_atom_type_scat_dispersion_imag
_atom_type_scat_source
C C 0.0033 0.0016 'International Tables Vol C Tables 4.2.6.8 and 6.1.1.4'
H H 0.0000 0.0000 'International Tables Vol C Tables 4.2.6.8 and 6.1.1.4'
N N 0.0061 0.0033 'International Tables Vol C Tables 4.2.6.8 and 6.1.1.4'
O O 0.0106 0.0060 'International Tables Vol C Tables 4.2.6.8 and 6.1.1.4'
F F 0.0171 0.0103 'International Tables Vol C Tables 4.2.6.8 and 6.1.1.4'
S S 0.1246 0.1234 'International Tables Vol C Tables 4.2.6.8 and 6.1.1.4'
Tm Tm -0.3139 5.2483 'International Tables Vol C Tables 4.2.6.8 and 6.1.1.4'

loop_
_geom_angle_atom_site_label_1
_geom_angle_atom_site_label_2
_geom_angle_atom_site_label_3
_geom_angle
_geom_angle_site_symmetry_1
_geom_angle_site_symmetry_3
_geom_angle_publ_flag
O22 Tm1 O22 85.4(5) 2_455 . ?
O22 Tm1 O12 142.8(3) 2_455 2_455 ?
O22 Tm1 O12 100.6(3) . 2_455 ?
O22 Tm1 O12 100.6(3) 2_455 . ?
O22 Tm1 O12 142.8(3) . . ?
O12 Tm1 O12 96.4(4) 2_455 . ?
O22 Tm1 O21 72.7(3) 2_455 . ?
O22 Tm1 O21 72.9(3) . . ?
O12 Tm1 O21 144.3(3) 2_455 . ?
O12 Tm1 O21 74.1(3) . . ?
O22 Tm1 O21 72.9(3) 2_455 2_455 ?
O22 Tm1 O21 72.7(3) . 2_455 ?
O12 Tm1 O21 74.1(3) 2_455 2_455 ?
O12 Tm1 O21 144.3(3) . 2_455 ?
O21 Tm1 O21 132.5(4) . 2_455 ?
O22 Tm1 O11 77.5(3) 2_455 . ?
O22 Tm1 O11 145.8(3) . . ?
O12 Tm1 O11 77.5(3) 2_455 . ?
O12 Tm1 O11 70.3(3) . . ?
O21 Tm1 O11 127.6(3) . . ?
O21 Tm1 O11 74.1(3) 2_455 . ?
O22 Tm1 O11 145.8(3) 2_455 2_455 ?
O22 Tm1 O11 77.5(3) . 2_455 ?
O12 Tm1 O11 70.3(3) 2_455 2_455 ?
O12 Tm1 O11 77.5(3) . 2_455 ?
O21 Tm1 O11 74.1(3) . 2_455 ?
O21 Tm1 O11 127.6(3) 2_455 2_455 ?
O11 Tm1 O11 130.9(4) . 2_455 ?
S12 N1 S11 125.9(7) . . ?
O14 S11 O11 116.3(6) . . ?
O14 S11 N1 111.7(6) . . ?
O11 S11 N1 113.2(5) . . ?
O14 S11 C11 107.8(8) . . ?
O11 S11 C11 103.7(6) . . ?
N1 S11 C11 102.6(7) . . ?
O13 S12 O12 116.2(5) . . ?
O13 S12 N1 112.6(6) . . ?
O12 S12 N1 114.2(5) . . ?
O13 S12 C12 106.7(6) . . ?
O12 S12 C12 103.0(6) . . ?
N1 S12 C12 102.3(7) . . ?
S11 O11 Tm1 145.5(5) . . ?
S12 O12 Tm1 145.4(4) . . ?
F11 C11 F13 109.1(13) . . ?
F11 C11 F12 109.0(14) . . ?
F13 C11 F12 107.9(11) . . ?
F11 C11 S11 110.5(9) . . ?
F13 C11 S11 109.4(11) . . ?
F12 C11 S11 110.9(11) . . ?
F15 C12 F16 107.7(11) . . ?
F15 C12 F14 109.6(13) . . ?
F16 C12 F14 107.2(11) . . ?
F15 C12 S12 111.5(9) . . ?
F16 C12 S12 111.2(11) . . ?
F14 C12 S12 109.6(9) . . ?
S21 N2 S22 128.9(9) . . ?
O23 S21 O22 117.8(7) . . ?
O23 S21 N2 111.7(10) . . ?
O22 S21 N2 114.5(7) . . ?
O23 S21 C21 106.1(9) . . ?
O22 S21 C21 100.4(9) . . ?
N2 S21 C21 104.2(9) . . ?
O24 S22 O21 119.9(6) . . ?
O24 S22 N2 112.1(9) . . ?
O21 S22 N2 113.0(7) . . ?
O24 S22 C22 105.8(8) . . ?
O21 S22 C22 100.6(7) . . ?
N2 S22 C22 103.0(7) . . ?
S22 O21 Tm1 136.9(5) . . ?
S21 O22 Tm1 138.8(6) . . ?
F23 C21 F21 113(2) . . ?
F23 C21 F22 111.7(15) . . ?
F21 C21 F22 104.3(15) . . ?
F23 C21 S21 112.2(13) . . ?
F21 C21 S21 107.5(12) . . ?
F22 C21 S21 107.3(19) . . ?
F25 C22 F26 107.9(14) . . ?
F25 C22 F24 113.3(14) . . ?
F26 C22 F24 110.4(15) . . ?
F25 C22 S22 111.0(13) . . ?
F26 C22 S22 105.7(10) . . ?
F24 C22 S22 108.4(11) . . ?
O32 Tm2 O32 81.2(8) 2_354 . ?
O32 Tm2 O41B 112.4(7) 2_354 . ?
O32 Tm2 O41B 157.2(6) . . ?
O32 Tm2 O41B 157.2(6) 2_354 2_354 ?
O32 Tm2 O41B 112.4(7) . 2_354 ?
O41B Tm2 O41B 61.8(12) . 2_354 ?
O32 Tm2 O31 72.0(4) 2_354 2_354 ?
O32 Tm2 O31 75.3(4) . 2_354 ?
O41B Tm2 O31 91.1(6) . 2_354 ?
O41B Tm2 O31 128.0(6) 2_354 2_354 ?
O32 Tm2 O31 75.3(4) 2_354 . ?
O32 Tm2 O31 72.0(4) . . ?
O41B Tm2 O31 128.0(6) . . ?
O41B Tm2 O31 91.1(6) 2_354 . ?
O31 Tm2 O31 136.6(6) 2_354 . ?
O32 Tm2 O43B 81.6(6) 2_354 2_354 ?
O32 Tm2 O43B 134.9(7) . 2_354 ?
O41B Tm2 O43B 67.1(8) . 2_354 ?
O41B Tm2 O43B 75.8(8) 2_354 2_354 ?
O31 Tm2 O43B 136.2(6) 2_354 2_354 ?
O31 Tm2 O43B 63.4(6) . 2_354 ?
O32 Tm2 O43B 134.9(7) 2_354 . ?
O32 Tm2 O43B 81.6(6) . . ?
O41B Tm2 O43B 75.8(8) . . ?
O41B Tm2 O43B 67.1(8) 2_354 . ?
O31 Tm2 O43B 63.4(6) 2_354 . ?
O31 Tm2 O43B 136.2(6) . . ?
O43B Tm2 O43B 136.7(12) 2_354 . ?
O32 Tm2 O41A 76.6(6) 2_354 . ?
O32 Tm2 O41A 148.3(5) . . ?
O41B Tm2 O41A 36.0(7) . . ?
O41B Tm2 O41A 96.3(7) 2_354 . ?
O31 Tm2 O41A 76.5(5) 2_354 . ?
O31 Tm2 O41A 122.4(5) . . ?
O43B Tm2 O41A 63.5(7) 2_354 . ?
O43B Tm2 O41A 98.4(6) . . ?
O32 Tm2 O41A 148.3(5) 2_354 2_354 ?
O32 Tm2 O41A 76.6(6) . 2_354 ?
O41B Tm2 O41A 96.3(7) . 2_354 ?
O41B Tm2 O41A 36.0(7) 2_354 2_354 ?
O31 Tm2 O41A 122.4(5) 2_354 2_354 ?
O31 Tm2 O41A 76.5(5) . 2_354 ?
O43B Tm2 O41A 98.4(6) 2_354 2_354 ?
O43B Tm2 O41A 63.5(7) . 2_354 ?
O41A Tm2 O41A 131.9(8) . 2_354 ?
O32 Tm2 O43A 109.7(5) 2_354 2_354 ?
O32 Tm2 O43A 140.4(5) . 2_354 ?
O41B Tm2 O43A 54.3(7) . 2_354 ?
O41B Tm2 O43A 48.1(6) 2_354 2_354 ?
O31 Tm2 O43A 144.1(5) 2_354 2_354 ?
O31 Tm2 O43A 74.3(5) . 2_354 ?
O43B Tm2 O43A 28.1(6) 2_354 2_354 ?
O43B Tm2 O43A 110.1(7) . 2_354 ?
O41A Tm2 O43A 69.5(5) . 2_354 ?
O41A Tm2 O43A 75.9(5) 2_354 2_354 ?
O32 Tm2 O43A 140.4(5) 2_354 . ?
O32 Tm2 O43A 109.7(5) . . ?
O41B Tm2 O43A 48.1(6) . . ?
O41B Tm2 O43A 54.3(7) 2_354 . ?
O31 Tm2 O43A 74.3(5) 2_354 . ?
O31 Tm2 O43A 144.1(5) . . ?
O43B Tm2 O43A 110.1(7) 2_354 . ?
O43B Tm2 O43A 28.1(6) . . ?
O41A Tm2 O43A 75.9(5) . . ?
O41A Tm2 O43A 69.5(5) 2_354 . ?
O43A Tm2 O43A 86.4(8) 2_354 . ?
S31 N3 S32 129.8(8) . . ?
O34A S31 O31 118.7(9) . . ?
O34A S31 N3 114.1(11) . . ?
O31 S31 N3 113.6(7) . . ?
O34A S31 C32 103.5(9) . . ?
O31 S31 C32 103.4(7) . . ?
N3 S31 C32 100.3(9) . . ?
O33 S32 O32 116.7(9) . . ?
O33 S32 N3 120.7(11) . . ?
O32 S32 N3 110.8(7) . . ?
O33 S32 C31 99.7(9) . . ?
O32 S32 C31 102.1(9) . . ?
N3 S32 C31 103.0(9) . . ?
S31 O31 Tm2 144.0(6) . . ?
S32 O32 Tm2 143.7(7) . . ?
F33 C31 F32 108.2(15) . . ?
F33 C31 F31 110.8(19) . . ?
F32 C31 F31 104.7(15) . . ?
F33 C31 S32 110.9(14) . . ?
F32 C31 S32 111.1(16) . . ?
F31 C31 S32 111.0(12) . . ?
F36 C32 F35 107.0(13) . . ?
F36 C32 F34 108.1(16) . . ?
F35 C32 F34 113.1(17) . . ?
F36 C32 S31 110.4(13) . . ?
F35 C32 S31 107.3(13) . . ?
F34 C32 S31 110.9(9) . . ?
S41A N4 S42B 96.0(9) . . ?
S41A N4 S41B 62.1(6) . . ?
S42B N4 S41B 123.3(7) . . ?
S41A N4 S42A 128.3(7) . . ?
S42B N4 S42A 60.8(5) . . ?
S41B N4 S42A 91.4(7) . . ?
O42A S41A O41A 119.3(11) . . ?
O42A S41A N4 110.0(10) . . ?
O41A S41A N4 113.3(8) . . ?
O42A S41A C41B 94.2(16) . . ?
O41A S41A C41B 106.2(19) . . ?
N4 S41A C41B 112.1(17) . . ?
O42A S41A S41B 152.6(9) . . ?
O41A S41A S41B 87.0(7) . . ?
N4 S41A S41B 60.4(4) . . ?
C41B S41A S41B 69.4(13) . . ?
O42A S41A F43B 57.3(14) . . ?
O41A S41A F43B 91.5(12) . . ?
N4 S41A F43B 154.7(11) . . ?
C41B S41A F43B 53.1(17) . . ?
S41B S41A F43B 119.4(13) . . ?
O42A S41A C41A 110.9(13) . . ?
O41A S41A C41A 105.5(12) . . ?
N4 S41A C41A 95.0(12) . . ?
C41B S41A C41A 20.1(14) . . ?
S41B S41A C41A 49.7(10) . . ?
F43B S41A C41A 73.0(15) . . ?
O42A S41A O41B 160.0(10) . . ?
O41A S41A O41B 43.3(8) . . ?
N4 S41A O41B 88.8(7) . . ?
C41B S41A O41B 84.4(16) . . ?
S41B S41A O41B 43.9(4) . . ?
F43B S41A O41B 107.8(13) . . ?
C41A S41A O41B 72.7(11) . . ?
O42A S41A S42B 100.4(10) . . ?
O41A S41A S42B 85.0(7) . . ?
N4 S41A S42B 42.7(3) . . ?
C41B S41A S42B 154.2(16) . . ?
S41B S41A S42B 88.5(4) . . ?
F43B S41A S42B 151.7(12) . . ?
C41A S41A S42B 134.9(11) . . ?
O41B S41A S42B 88.7(7) . . ?
F44B S42A C42B 58.1(9) . . ?
F44B S42A O44A 17.1(15) . . ?
C42B S42A O44A 69.6(18) . . ?
F44B S42A O43A 132.0(14) . 2_354 ?
C42B S42A O43A 152.4(13) . 2_354 ?
O44A S42A O43A 115.6(10) . 2_354 ?
F44B S42A N4 99.3(16) . . ?
C42B S42A N4 88.5(11) . . ?
O44A S42A N4 113.8(10) . . ?
O43A S42A N4 111.3(8) 2_354 . ?
F44B S42A S42B 133.7(13) . . ?
C42B S42A S42B 79.7(13) . . ?
O44A S42A S42B 148.8(10) . . ?
O43A S42A S42B 94.1(7) 2_354 . ?
N4 S42A S42B 58.5(4) . . ?
F44B S42A O43B 163.9(18) . 2_354 ?
C42B S42A O43B 119.3(15) . 2_354 ?
O44A S42A O43B 149.1(11) . 2_354 ?
O43A S42A O43B 42.3(9) 2_354 2_354 ?
N4 S42A O43B 96.4(9) . 2_354 ?
S42B S42A O43B 54.2(8) . 2_354 ?
F44B S42A C42A 104.8(16) . . ?
C42B S42A C42A 53.2(13) . . ?
O44A S42A C42A 107.6(14) . . ?
O43A S42A C42A 101.4(10) 2_354 . ?
N4 S42A C42A 105.6(8) . . ?
S42B S42A C42A 54.1(8) . . ?
O43B S42A C42A 67.4(12) 2_354 . ?
F44B S42A S41B 100.8(16) . . ?
C42B S42A S41B 126.7(10) . . ?
O44A S42A S41B 104.6(12) . . ?
O43A S42A S41B 79.6(7) 2_354 . ?
N4 S42A S41B 43.7(3) . . ?
S42B S42A S41B 89.1(4) . . ?
O43B S42A S41B 92.9(9) 2_354 . ?
C42A S42A S41B 143.3(8) . . ?
S41A O41A O41B 92.7(10) . . ?
S41A O41A S41B 49.5(6) . . ?
O41B O41A S41B 43.3(5) . . ?
S41A O41A Tm2 148.0(10) . . ?
O41B O41A Tm2 70.5(8) . . ?
S41B O41A Tm2 107.4(7) . . ?
S41A O42A F43B 68.7(17) . . ?
O43B O43A S42A 79.7(15) . 2_354 ?
O43B O43A Tm2 75.0(15) . . ?
S42A O43A Tm2 144.9(8) 2_354 . ?
S42A O44A C42B 54.2(13) . . ?
C41B C41A F43A 156(8) . . ?
C41B C41A F42B 95(7) . . ?
F43A C41A F42B 75(3) . . ?
C41B C41A F41A 93(6) . . ?
F43A C41A F41A 110(3) . . ?
F42B C41A F41A 103(3) . . ?
C41B C41A F41B 73(6) . . ?
F43A C41A F41B 130(3) . . ?
F42B C41A F41B 106(3) . . ?
F41A C41A F41B 20(2) . . ?
C41B C41A S41B 117(7) . . ?
F43A C41A S41B 56.7(16) . . ?
F42B C41A S41B 124(3) . . ?
F41A C41A S41B 118(3) . . ?
F41B C41A S41B 126(3) . . ?
C41B C41A F42A 54(6) . . ?
F43A C41A F42A 111(3) . . ?
F42B C41A F42A 41.6(19) . . ?
F41A C41A F42A 109(3) . . ?
F41B C41A F42A 98(3) . . ?
S41B C41A F42A 133(2) . . ?
C41B C41A S41A 61(6) . . ?
F43A C41A S41A 113(2) . . ?
F42B C41A S41A 139(3) . . ?
F41A C41A S41A 111(2) . . ?
F41B C41A S41A 99(2) . . ?
S41B C41A S41A 57.2(12) . . ?
F42A C41A S41A 103(2) . . ?
F46A C42A F45B 68.0(18) . . ?
F46A C42A F44A 121(3) . . ?
F45B C42A F44A 150(3) . . ?
F46A C42A F45A 105(2) . . ?
F45B C42A F45A 53.5(18) . . ?
F44A C42A F45A 97(2) . . ?
F46A C42A C42B 117(2) . . ?
F45B C42A C42B 55.1(12) . . ?
F44A C42A C42B 122(2) . . ?
F45A C42A C42B 61.7(18) . . ?
F46A C42A O44B 109(2) . . ?
F45B C42A O44B 168(3) . . ?
F44A C42A O44B 21.8(13) . . ?
F45A C42A O44B 119(2) . . ?
C42B C42A O44B 132(2) . . ?
F46A C42A S42B 150(2) . . ?
F45B C42A S42B 132(2) . . ?
F44A C42A S42B 55.8(13) . . ?
F45A C42A S42B 105.3(17) . . ?
C42B C42A S42B 77.2(16) . . ?
O44B C42A S42B 55.7(11) . . ?
F46A C42A S42A 113.1(18) . . ?
F45B C42A S42A 88.5(18) . . ?
F44A C42A S42A 110.5(18) . . ?
F45A C42A S42A 108.6(18) . . ?
C42B C42A S42A 47.5(14) . . ?
O44B C42A S42A 102.9(16) . . ?
S42B C42A S42A 55.5(9) . . ?
C41A F41A C41B 24.7(19) . . ?
F42B F42A C41B 82(3) . . ?
F42B F42A C41A 57(2) . . ?
C41B F42A C41A 25(3) . . ?
F42B F42A F43B 133(3) . . ?
C41B F42A F43B 52(3) . . ?
C41A F42A F43B 75.9(19) . . ?
O42B F43A C41A 117(3) . . ?
O42B F43A S41B 73.3(13) . . ?
C41A F43A S41B 71(2) . . ?
O42B F43A F42B 154(3) . . ?
C41A F43A F42B 54(2) . . ?
S41B F43A F42B 118(2) . . ?
O42B F43A C41B 123(2) . . ?
C41A F43A C41B 8(3) . . ?
S41B F43A C41B 70.3(17) . . ?
F42B F43A C41B 51(2) . . ?
O44B F44A C42A 90(5) . . ?
O44B F44A S42B 83(2) . . ?
C42A F44A S42B 71.7(16) . . ?
F45B F45A C42A 63(2) . . ?
F45B F45A C42B 58.2(13) . . ?
C42A F45A C42B 64.6(19) . . ?
F45B F45A F46B 89(2) . . ?
C42A F45A F46B 105.0(19) . . ?
C42B F45A F46B 43.0(15) . . ?
C42A F46A F45B 57.8(17) . . ?
F43A S41B O42B 46.6(15) . . ?
F43A S41B O41B 96.9(13) . . ?
O42B S41B O41B 121.5(15) . . ?
F43A S41B C41A 52.0(15) . . ?
O42B S41B C41A 85.5(19) . . ?
O41B S41B C41A 106.5(17) . . ?
F43A S41B N4 147.2(11) . . ?
O42B S41B N4 113.1(15) . . ?
O41B S41B N4 115.4(12) . . ?
C41A S41B N4 109.7(14) . . ?
F43A S41B S41A 123.6(13) . . ?
O42B S41B S41A 149.5(11) . . ?
O41B S41B S41A 86.0(10) . . ?
C41A S41B S41A 73.1(14) . . ?
N4 S41B S41A 57.5(8) . . ?
F43A S41B C41B 68(2) . . ?
O42B S41B C41B 103(2) . . ?
O41B S41B C41B 99.1(19) . . ?
C41A S41B C41B 18(2) . . ?
N4 S41B C41B 99.5(18) . . ?
S41A S41B C41B 55.5(19) . . ?
F43A S41B O41A 120.3(12) . . ?
O42B S41B O41A 162.6(13) . . ?
O41B S41B O41A 42.7(10) . . ?
C41A S41B O41A 92.8(15) . . ?
N4 S41B O41A 83.8(8) . . ?
S41A S41B O41A 43.5(5) . . ?
C41B S41B O41A 76.7(19) . . ?
F43A S41B S42A 143.8(13) . . ?
O42B S41B S42A 99.1(15) . . ?
O41B S41B S42A 93.0(11) . . ?
C41A S41B S42A 153.9(13) . . ?
N4 S41B S42A 44.9(6) . . ?
S41A S41B S42A 91.7(4) . . ?
C41B S41B S42A 143.7(17) . . ?
O41A S41B S42A 90.0(5) . . ?
F44A S42B O44B 21.8(12) . . ?
F44A S42B O43B 92.5(13) . 2_354 ?
O44B S42B O43B 71.9(14) . 2_354 ?
F44A S42B N4 159.7(11) . . ?
O44B S42B N4 176.8(14) . . ?
O43B S42B N4 105.6(11) 2_354 . ?
F44A S42B C42A 52.5(7) . . ?
O44B S42B C42A 56.6(19) . . ?
O43B S42B C42A 78.7(13) 2_354 . ?
N4 S42B C42A 121.3(13) . . ?
F44A S42B S42A 122.0(12) . . ?
O44B S42B S42A 116.2(13) . . ?
O43B S42B S42A 64.8(9) 2_354 . ?
N4 S42B S42A 60.7(7) . . ?
C42A S42B S42A 70.4(10) . . ?
F44A S42B C42B 95.3(13) . . ?
O44B S42B C42B 105.6(16) . . ?
O43B S42B C42B 100.1(13) 2_354 . ?
N4 S42B C42B 72.7(10) . . ?
C42A S42B C42B 49.5(12) . . ?
S42A S42B C42B 44.9(9) . . ?
F44A S42B S41A 147.0(11) . . ?
O44B S42B S41A 140.4(15) . . ?
O43B S42B S41A 96.9(11) 2_354 . ?
N4 S42B S41A 41.2(7) . . ?
C42A S42B S41A 160.5(11) . . ?
S42A S42B S41A 90.4(4) . . ?
C42B S42B S41A 113.9(8) . . ?
S41B O41B O41A 94.0(13) . . ?
S41B O41B S41A 50.2(7) . . ?
O41A O41B S41A 44.0(8) . . ?
S41B O41B Tm2 145.2(15) . . ?
O41A O41B Tm2 73.5(9) . . ?
S41A O41B Tm2 112.7(11) . . ?
F43A O42B S41B 60.1(12) . . ?
O43A O43B S42B 116(2) . 2_354 ?
O43A O43B O44B 154(2) . 2_354 ?
S42B O43B O44B 51.9(8) 2_354 2_354 ?
O43A O43B S42A 58.0(13) . 2_354 ?
S42B O43B S42A 61.0(10) 2_354 2_354 ?
O44B O43B S42A 99.2(15) 2_354 2_354 ?
O43A O43B Tm2 76.9(15) . . ?
S42B O43B Tm2 135.3(14) 2_354 . ?
O44B O43B Tm2 129.1(16) 2_354 . ?
S42A O43B Tm2 129.2(13) 2_354 . ?
F44A O44B S42B 75(2) . . ?
F44A O44B C42A 68(5) . . ?
S42B O44B C42A 67.7(14) . . ?
F44A O44B O43B 128(3) . 2_354 ?
S42B O44B O43B 56.2(10) . 2_354 ?
C42A O44B O43B 76.4(18) . 2_354 ?
C41A C41B F42A 101(8) . . ?
C41A C41B F41B 79(7) . . ?
F42A C41B F41B 114(4) . . ?
C41A C41B F43B 161(7) . . ?
F42A C41B F43B 86(3) . . ?
F41B C41B F43B 114(3) . . ?
C41A C41B F42B 59(6) . . ?
F42A C41B F42B 42(2) . . ?
F41B C41B F42B 98(4) . . ?
F43B C41B F42B 128(4) . . ?
C41A C41B F41A 62(6) . . ?
F42A C41B F41A 113(4) . . ?
F41B C41B F41A 18(3) . . ?
F43B C41B F41A 132(3) . . ?
F42B C41B F41A 86(4) . . ?
C41A C41B S41A 99(5) . . ?
F42A C41B S41A 133(4) . . ?
F41B C41B S41A 111(4) . . ?
F43B C41B S41A 64(3) . . ?
F42B C41B S41A 140(3) . . ?
F41A C41B S41A 114(3) . . ?
C41A C41B S41B 45(4) . . ?
F42A C41B S41B 122(3) . . ?
F41B C41B S41B 104(3) . . ?
F43B C41B S41B 116(3) . . ?
F42B C41B S41B 93(2) . . ?
F41A C41B S41B 91(2) . . ?
S41A C41B S41B 55.1(8) . . ?
C41A C41B F43A 16(5) . . ?
F42A C41B F43A 92(3) . . ?
F41B C41B F43A 95(3) . . ?
F43B C41B F43A 149(3) . . ?
F42B C41B F43A 54(2) . . ?
F41A C41B F43A 77(2) . . ?
S41A C41B F43A 96.0(9) . . ?
S41B C41B F43A 41.2(8) . . ?
F46B C42B F45B 112(3) . . ?
F46B C42B F44B 103(3) . . ?
F45B C42B F44B 111(3) . . ?
F46B C42B S42A 136(2) . . ?
F45B C42B S42A 112(2) . . ?
F44B C42B S42A 59.5(19) . . ?
F46B C42B F45A 79(2) . . ?
F45B C42B F45A 50.6(19) . . ?
F44B C42B F45A 159(3) . . ?
S42A C42B F45A 132(2) . . ?
F46B C42B C42A 129(3) . . ?
F45B C42B C42A 55.4(19) . . ?
F44B C42B C42A 128(3) . . ?
S42A C42B C42A 79.3(19) . . ?
F45A C42B C42A 53.6(15) . . ?
F46B C42B O44A 114(3) . . ?
F45B C42B O44A 100(2) . . ?
F44B C42B O44A 13(2) . . ?
S42A C42B O44A 56.2(13) . . ?
F45A C42B O44A 151(2) . . ?
C42A C42B O44A 117(2) . . ?
F46B C42B S42B 110(2) . . ?
F45B C42B S42B 109(2) . . ?
F44B C42B S42B 112(2) . . ?
S42A C42B S42B 55.4(11) . . ?
F45A C42B S42B 85.6(17) . . ?
C42A C42B S42B 53.3(13) . . ?
O44A C42B S42B 111.4(19) . . ?
C41B F41B C41A 27(2) . . ?
F42A F42B C41A 81(3) . . ?
F42A F42B C41B 56(3) . . ?
C41A F42B C41B 26(2) . . ?
F42A F42B F43A 124(3) . . ?
C41A F42B F43A 50.8(19) . . ?
C41B F42B F43A 74.9(18) . . ?
C41B F43B O42A 99(3) . . ?
C41B F43B S41A 63(2) . . ?
O42A F43B S41A 54.1(13) . . ?
C41B F43B F42A 42(2) . . ?
O42A F43B F42A 141(3) . . ?
S41A F43B F42A 98(2) . . ?
C42B F44B S42A 62(2) . . ?
F45A F45B C42A 64(2) . . ?
F45A F45B C42B 71(2) . . ?
C42A F45B C42B 69(2) . . ?
F45A F45B F46A 102(3) . . ?
C42A F45B F46A 54.2(17) . . ?
C42B F45B F46A 118(3) . . ?
C42B F46B F45A 57.7(19) . . ?
C55 C56 C57 96.3(19) . . ?
C51 C50 N5 104(2) . . ?
C53 N5 C55 102(4) . . ?
C53 N5 C50 101.2(19) . . ?
C55 N5 C50 141(3) . . ?
C53 N5 C54 98(3) . . ?
C55 N5 C54 109(3) . . ?
C50 N5 C54 98(3) . . ?
C53 C52 C51 103(3) . . ?
C56 C55 N5 100(2) . . ?
N5 C53 C52 106(2) . . ?
C50 C51 C52 106(3) . . ?
C56 C57 C58 98(2) . . ?

loop_
_geom_bond_atom_site_label_1
_geom_bond_atom_site_label_2
_geom_bond_distance
_geom_bond_site_symmetry_2
_geom_bond_publ_flag
Tm1 O22 2.284(7) 2_455 ?
Tm1 O22 2.284(7) . ?
Tm1 O12 2.283(6) 2_455 ?
Tm1 O12 2.283(6) . ?
Tm1 O21 2.316(8) . ?
Tm1 O21 2.316(8) 2_455 ?
Tm1 O11 2.337(7) . ?
Tm1 O11 2.337(7) 2_455 ?
N1 S12 1.546(11) . ?
N1 S11 1.578(11) . ?
S11 O14 1.441(9) . ?
S11 O11 1.458(8) . ?
S11 C11 1.808(17) . ?
S12 O13 1.407(8) . ?
S12 O12 1.457(7) . ?
S12 C12 1.801(15) . ?
C11 F11 1.295(18) . ?
C11 F13 1.324(16) . ?
C11 F12 1.331(15) . ?
C12 F15 1.307(15) . ?
C12 F16 1.325(16) . ?
C12 F14 1.344(16) . ?
N2 S21 1.538(14) . ?
N2 S22 1.586(14) . ?
S21 O23 1.400(13) . ?
S21 O22 1.482(10) . ?
S21 C21 1.82(2) . ?
S22 O24 1.408(12) . ?
S22 O21 1.496(9) . ?
S22 C22 1.855(16) . ?
C21 F23 1.26(3) . ?
C21 F21 1.33(2) . ?
C21 F22 1.35(2) . ?
C22 F25 1.287(19) . ?
C22 F26 1.358(19) . ?
C22 F24 1.36(2) . ?
Tm2 O32 2.273(9) 2_354 ?
Tm2 O32 2.273(9) . ?
Tm2 O41B 2.279(15) . ?
Tm2 O41B 2.279(15) 2_354 ?
Tm2 O31 2.295(9) 2_354 ?
Tm2 O31 2.295(9) . ?
Tm2 O43B 2.33(2) 2_354 ?
Tm2 O43B 2.33(2) . ?
Tm2 O41A 2.320(13) . ?
Tm2 O41A 2.320(13) 2_354 ?
Tm2 O43A 2.349(16) 2_354 ?
Tm2 O43A 2.349(16) . ?
N3 S31 1.483(13) . ?
N3 S32 1.576(15) . ?
S31 O34A 1.401(13) . ?
S31 O31 1.469(10) . ?
S31 C32 1.84(2) . ?
S32 O33 1.368(13) . ?
S32 O32 1.490(12) . ?
S32 C31 1.72(2) . ?
C31 F33 1.30(2) . ?
C31 F32 1.331(18) . ?
C31 F31 1.43(2) . ?
C32 F36 1.3201(10) . ?
C32 F35 1.3200(10) . ?
C32 F34 1.34(2) . ?
N4 S41A 1.522(18) . ?
N4 S42B 1.569(2) . ?
N4 S41B 1.570(2) . ?
N4 S42A 1.604(16) . ?
S41A O42A 1.405(18) . ?
S41A O41A 1.442(15) . ?
S41A C41B 1.60(5) . ?
S41A S41B 1.595(10) . ?
S41A F43B 1.62(3) . ?
S41A C41A 1.81(3) . ?
S41A O41B 2.072(19) . ?
S41A S42B 2.298(10) . ?
S42A F44B 1.34(3) . ?
S42A C42B 1.38(3) . ?
S42A O44A 1.4099(10) . ?
S42A O43A 1.433(16) 2_354 ?
S42A S42B 1.606(10) . ?
S42A O43B 1.66(2) 2_354 ?
S42A C42A 1.84(3) . ?
S42A S41B 2.271(10) . ?
O41A O41B 1.42(3) . ?
O41A S41B 2.093(18) . ?
O42A F43B 1.46(3) . ?
O43A O43B 1.14(3) . ?
O43A S42A 1.433(16) 2_354 ?
O44A C42B 1.59(4) . ?
C41A C41B 0.63(5) . ?
C41A F43A 1.20(3) . ?
C41A F42B 1.26(4) . ?
C41A F41A 1.33(4) . ?
C41A F41B 1.35(6) . ?
C41A S41B 1.45(3) . ?
C41A F42A 1.47(4) . ?
C42A F46A 1.26(3) . ?
C42A F45B 1.32(4) . ?
C42A F44A 1.3201(10) . ?
C42A F45A 1.33(3) . ?
C42A C42B 1.50(4) . ?
C42A O44B 1.42(5) . ?
C42A S42B 1.58(3) . ?
F41A C41B 1.51(6) . ?
F42A F42B 0.99(4) . ?
F42A C41B 1.22(4) . ?
F42A F43B 1.82(4) . ?
F43A O42B 1.07(3) . ?
F43A S41B 1.28(2) . ?
F43A F42B 1.50(4) . ?
F43A C41B 1.80(4) . ?
F44A O44B 0.53(3) . ?
F44A S42B 1.38(2) . ?
F45A F45B 1.19(4) . ?
F45A C42B 1.46(3) . ?
F45A F46B 1.69(3) . ?
F46A F45B 1.44(3) . ?
S41B O42B 1.4099(10) . ?
S41B O41B 1.4402(10) . ?
S41B C41B 1.821(10) . ?
S42B O44B 1.4102(10) . ?
S42B O43B 1.49(2) 2_354 ?
S42B C42B 1.92(3) . ?
O43B S42B 1.49(2) 2_354 ?
O43B O44B 1.70(3) 2_354 ?
O43B S42A 1.66(2) 2_354 ?
O44B O43B 1.70(3) 2_354 ?
C41B F41B 1.32(7) . ?
C41B F43B 1.44(6) . ?
C41B F42B 1.46(6) . ?
C42B F46B 1.18(4) . ?
C42B F45B 1.3100(10) . ?
C42B F44B 1.3201(10) . ?
C56 C55 1.48(2) . ?
C56 C57 1.518(18) . ?
C50 C51 1.51(2) . ?
C50 N5 1.508(18) . ?
N5 C53 1.487(18) . ?
N5 C55 1.480(19) . ?
N5 C54 1.68(5) . ?
C58 C57 1.50(4) . ?
C52 C53 1.512(19) . ?
C52 C51 1.56(2) . ?
